data_4334873
loop_
_publ_author_name
'Gerald C. Stephan'
'Christian N\"ather'
'Gerhard Peters'
'Felix Tuczek'

_publ_section_title
;
 Molybdenum 17- and 18-Electron Bis- and Tris(Butadiene) Complexes:
 Electronic Structures, Spectroscopic Properties, and Oxidative Ligand
 Substitution Reactions
;
_journal_name_full 'Inorganic Chemistry'
_journal_page_first 5931
_journal_page_last 5942
_journal_paper_doi 10.1021/ic400145f
_journal_volume 52
_journal_year 2013
_chemical_formula_sum 'C52 H48 B F6 Mo P4'
_chemical_formula_weight 1017.53
_chemical_name_systematic
; 
 ? 
;
_space_group_IT_number 9
_symmetry_cell_setting monoclinic
_symmetry_space_group_name_Hall 'C -2yc'
_symmetry_space_group_name_H-M 'C 1 c 1'
_atom_sites_solution_hydrogens geom
_atom_sites_solution_primary direct
_atom_sites_solution_secondary difmap
_audit_creation_method SHELXL-97
_cell_angle_alpha 90.00
_cell_angle_beta 92.678(6)
_cell_angle_gamma 90.00
_cell_formula_units_Z 4
_cell_length_a 9.8666(5)
_cell_length_b 22.5280(16)
_cell_length_c 21.1750(11)
_cell_measurement_temperature 170(2)
_cell_volume 4701.5(5)
_computing_cell_refinement 'IPDS-1 program package'
_computing_data_collection 'IPDS-1 program package'
_computing_data_reduction 'IPDS-1 program package'
_computing_molecular_graphics 'XP in SHELXTL-PC'
_computing_publication_material SHELXTL-PC
_computing_structure_refinement 'SHELXL-97 (Sheldrick, 2008)'
_computing_structure_solution 'SHELXS-97 (Sheldrick, 2008)'
_diffrn_ambient_temperature 170(2)
_diffrn_measured_fraction_theta_full 0.990
_diffrn_measured_fraction_theta_max 0.990
_diffrn_measurement_device_type 'STOE IPDS-1'
_diffrn_measurement_method 'Phi scans'
_diffrn_radiation_monochromator graphite
_diffrn_radiation_source 'fine-focus sealed tube'
_diffrn_radiation_type MoK\a
_diffrn_radiation_wavelength 0.71073
_diffrn_reflns_av_R_equivalents 0.0370
_diffrn_reflns_av_sigmaI/netI 0.0329
_diffrn_reflns_limit_h_max 13
_diffrn_reflns_limit_h_min -12
_diffrn_reflns_limit_k_max 29
_diffrn_reflns_limit_k_min -29
_diffrn_reflns_limit_l_max 27
_diffrn_reflns_limit_l_min -27
_diffrn_reflns_number 23978
_diffrn_reflns_theta_full 28.06
_diffrn_reflns_theta_max 28.06
_diffrn_reflns_theta_min 2.41
_diffrn_standards_decay_% 0
_diffrn_standards_interval_time 0
_diffrn_standards_number 0
_exptl_absorpt_coefficient_mu 0.475
_exptl_absorpt_correction_T_max 0.9067
_exptl_absorpt_correction_T_min 0.7242
_exptl_absorpt_correction_type numerical
_exptl_absorpt_process_details 'STOE X-Shape and X-Red)'
_exptl_crystal_colour red
_exptl_crystal_density_diffrn 1.438
_exptl_crystal_description block
_exptl_crystal_F_000 2084
_exptl_crystal_size_max 0.22
_exptl_crystal_size_mid 0.18
_exptl_crystal_size_min 0.06
_refine_diff_density_max 0.457
_refine_diff_density_min -0.554
_refine_diff_density_rms 0.069
_refine_ls_abs_structure_details 'Flack H D (1983), Acta Cryst. A39, 876-881'
_refine_ls_abs_structure_Flack -0.024(18)
_refine_ls_extinction_coef 0.0048(2)
_refine_ls_extinction_expression Fc^*^=kFc[1+0.001xFc^2^\l^3^/sin(2\q)]^-1/4^
_refine_ls_extinction_method SHELXL
_refine_ls_goodness_of_fit_ref 1.029
_refine_ls_hydrogen_treatment constr
_refine_ls_matrix_type full
_refine_ls_number_parameters 578
_refine_ls_number_reflns 11122
_refine_ls_number_restraints 2
_refine_ls_restrained_S_all 1.029
_refine_ls_R_factor_all 0.0344
_refine_ls_R_factor_gt 0.0324
_refine_ls_shift/su_max 0.001
_refine_ls_shift/su_mean 0.000
_refine_ls_structure_factor_coef Fsqd
_refine_ls_weighting_details 'calc w=1/[\s^2^(Fo^2^)+(0.0534P)^2^+2.6107P] where P=(Fo^2^+2Fc^2^)/3'
_refine_ls_weighting_scheme calc
_refine_ls_wR_factor_gt 0.0808
_refine_ls_wR_factor_ref 0.0817
_reflns_number_gt 10612
_reflns_number_total 11122
_reflns_threshold_expression >2sigma(I)
_cod_data_source_file ic400145f_si_004.cif
_cod_data_source_block felix52
_cod_original_sg_symbol_H-M 'C c'
_cod_database_code 4334873

loop_
_symmetry_equiv_pos_as_xyz
'x, y, z'
'x, -y, z+1/2'
'x+1/2, y+1/2, z'
'x+1/2, -y+1/2, z+1/2'

loop_
_atom_site_label
_atom_site_type_symbol
_atom_site_fract_x
_atom_site_fract_y
_atom_site_fract_z
_atom_site_U_iso_or_equiv
_atom_site_adp_type
_atom_site_occupancy
_atom_site_symmetry_multiplicity
_atom_site_calc_flag
_atom_site_refinement_flags
Mo1 Mo 0.499138(17) 0.305212(9) 0.499218(11) 0.01872(6) Uani 1 1 d .
P1 P 0.39928(6) 0.27907(3) 0.60470(3) 0.01494(12) Uani 1 1 d .
P2 P 0.49603(6) 0.40678(3) 0.55141(3) 0.01397(12) Uani 1 1 d .
C1 C 0.3632(3) 0.34916(12) 0.64567(13) 0.0245(6) Uani 1 1 d .
H1A H 0.2786 0.3445 0.6686 0.029 Uiso 1 1 calc R
H1B H 0.4378 0.3574 0.6773 0.029 Uiso 1 1 calc R
C2 C 0.3477(3) 0.40185(12) 0.60066(13) 0.0227(5) Uani 1 1 d .
H2A H 0.3392 0.4389 0.6253 0.027 Uiso 1 1 calc R
H2B H 0.2643 0.3970 0.5733 0.027 Uiso 1 1 calc R
C11 C 0.4958(3) 0.23852(12) 0.66601(12) 0.0203(5) Uani 1 1 d .
C12 C 0.6350(3) 0.24794(13) 0.67213(14) 0.0267(6) Uani 1 1 d .
H12 H 0.6782 0.2721 0.6423 0.032 Uiso 1 1 calc R
C13 C 0.7113(3) 0.22205(15) 0.72176(16) 0.0363(7) Uani 1 1 d .
H13 H 0.8064 0.2287 0.7259 0.044 Uiso 1 1 calc R
C14 C 0.6487(4) 0.18683(15) 0.76486(16) 0.0411(8) Uani 1 1 d .
H14 H 0.7008 0.1688 0.7985 0.049 Uiso 1 1 calc R
C15 C 0.5106(4) 0.17775(17) 0.75911(16) 0.0440(8) Uani 1 1 d .
H15 H 0.4679 0.1534 0.7890 0.053 Uiso 1 1 calc R
C16 C 0.4330(3) 0.20369(14) 0.71022(14) 0.0319(6) Uani 1 1 d .
H16 H 0.3377 0.1977 0.7070 0.038 Uiso 1 1 calc R
C21 C 0.2386(3) 0.24027(13) 0.59355(12) 0.0216(5) Uani 1 1 d .
C22 C 0.2380(3) 0.17846(14) 0.58416(14) 0.0286(6) Uani 1 1 d .
H22 H 0.3209 0.1571 0.5886 0.034 Uiso 1 1 calc R
C23 C 0.1195(3) 0.14830(17) 0.56868(16) 0.0405(8) Uani 1 1 d .
H23 H 0.1211 0.1065 0.5625 0.049 Uiso 1 1 calc R
C24 C -0.0023(4) 0.1791(2) 0.56214(19) 0.0509(10) Uani 1 1 d .
H24 H -0.0841 0.1587 0.5508 0.061 Uiso 1 1 calc R
C25 C -0.0039(3) 0.2388(2) 0.5720(2) 0.0555(12) Uani 1 1 d .
H25 H -0.0876 0.2596 0.5685 0.067 Uiso 1 1 calc R
C26 C 0.1154(3) 0.26992(17) 0.58730(18) 0.0389(8) Uani 1 1 d .
H26 H 0.1123 0.3117 0.5935 0.047 Uiso 1 1 calc R
C31 C 0.4646(2) 0.47280(10) 0.50340(11) 0.0151(4) Uani 1 1 d .
C32 C 0.3338(3) 0.49473(11) 0.49128(13) 0.0218(5) Uani 1 1 d .
H32 H 0.2594 0.4774 0.5114 0.026 Uiso 1 1 calc R
C33 C 0.3122(3) 0.54204(12) 0.44976(13) 0.0254(6) Uani 1 1 d .
H33 H 0.2229 0.5567 0.4414 0.030 Uiso 1 1 calc R
C34 C 0.4200(3) 0.56770(12) 0.42064(14) 0.0271(6) Uani 1 1 d .
H34 H 0.4048 0.5998 0.3921 0.032 Uiso 1 1 calc R
C35 C 0.5511(3) 0.54636(13) 0.43315(14) 0.0295(6) Uani 1 1 d .
H35 H 0.6254 0.5643 0.4135 0.035 Uiso 1 1 calc R
C36 C 0.5734(3) 0.49890(12) 0.47422(13) 0.0230(5) Uani 1 1 d .
H36 H 0.6628 0.4843 0.4824 0.028 Uiso 1 1 calc R
C41 C 0.6343(3) 0.42941(11) 0.60569(12) 0.0193(5) Uani 1 1 d .
C42 C 0.6177(3) 0.47676(16) 0.64655(16) 0.0395(8) Uani 1 1 d .
H42 H 0.5329 0.4967 0.6465 0.047 Uiso 1 1 calc R
C43 C 0.7229(4) 0.49534(17) 0.68741(17) 0.0436(8) Uani 1 1 d .
H43 H 0.7101 0.5278 0.7151 0.052 Uiso 1 1 calc R
C44 C 0.8463(3) 0.46652(14) 0.68776(15) 0.0313(6) Uani 1 1 d .
H44 H 0.9182 0.4791 0.7160 0.038 Uiso 1 1 calc R
C45 C 0.8659(3) 0.41986(14) 0.64752(15) 0.0295(6) Uani 1 1 d .
H45 H 0.9512 0.4003 0.6479 0.035 Uiso 1 1 calc R
C46 C 0.7600(3) 0.40128(12) 0.60604(14) 0.0230(5) Uani 1 1 d .
H46 H 0.7739 0.3693 0.5779 0.028 Uiso 1 1 calc R
P3 P 0.48801(6) 0.20344(3) 0.44919(3) 0.01338(11) Uani 1 1 d .
P4 P 0.60047(6) 0.32683(3) 0.39278(3) 0.01314(12) Uani 1 1 d .
C51 C 0.6366(2) 0.20188(10) 0.39945(12) 0.0177(5) Uani 1 1 d .
H51A H 0.7207 0.2033 0.4268 0.021 Uiso 1 1 calc R
H51B H 0.6366 0.1643 0.3752 0.021 Uiso 1 1 calc R
C52 C 0.6343(3) 0.25438(11) 0.35376(12) 0.0191(5) Uani 1 1 d .
H52A H 0.5634 0.2474 0.3199 0.023 Uiso 1 1 calc R
H52B H 0.7228 0.2566 0.3337 0.023 Uiso 1 1 calc R
C61 C 0.5153(2) 0.13830(10) 0.49961(13) 0.0158(4) Uani 1 1 d .
C62 C 0.6071(3) 0.14380(12) 0.55121(13) 0.0221(5) Uani 1 1 d .
H62 H 0.6557 0.1798 0.5576 0.027 Uiso 1 1 calc R
C63 C 0.6282(3) 0.09729(13) 0.59325(14) 0.0278(6) Uani 1 1 d .
H63 H 0.6907 0.1015 0.6285 0.033 Uiso 1 1 calc R
C64 C 0.5576(3) 0.04447(13) 0.58362(15) 0.0296(6) Uani 1 1 d .
H64 H 0.5719 0.0125 0.6124 0.036 Uiso 1 1 calc R
C65 C 0.4676(3) 0.03836(13) 0.53293(16) 0.0318(6) Uani 1 1 d .
H65 H 0.4204 0.0019 0.5266 0.038 Uiso 1 1 calc R
C66 C 0.4442(2) 0.08496(11) 0.49028(13) 0.0196(5) Uani 1 1 d .
H66 H 0.3809 0.0805 0.4554 0.024 Uiso 1 1 calc R
C71 C 0.3391(2) 0.18786(10) 0.39824(12) 0.0165(5) Uani 1 1 d .
C72 C 0.3454(3) 0.15475(14) 0.34270(13) 0.0252(6) Uani 1 1 d .
H72 H 0.4302 0.1398 0.3302 0.030 Uiso 1 1 calc R
C73 C 0.2286(3) 0.14353(15) 0.30561(14) 0.0311(6) Uani 1 1 d .
H73 H 0.2337 0.1206 0.2681 0.037 Uiso 1 1 calc R
C74 C 0.1045(3) 0.16557(13) 0.32291(14) 0.0269(6) Uani 1 1 d .
H74 H 0.0249 0.1582 0.2971 0.032 Uiso 1 1 calc R
C75 C 0.0972(3) 0.19805(13) 0.37751(14) 0.0263(6) Uani 1 1 d .
H75 H 0.0120 0.2128 0.3896 0.032 Uiso 1 1 calc R
C76 C 0.2133(3) 0.20963(11) 0.41523(13) 0.0199(5) Uani 1 1 d .
H76 H 0.2071 0.2324 0.4527 0.024 Uiso 1 1 calc R
C81 C 0.5030(2) 0.36807(11) 0.33257(11) 0.0157(4) Uani 1 1 d .
C82 C 0.5270(3) 0.36135(12) 0.26840(12) 0.0219(5) Uani 1 1 d .
H82 H 0.5900 0.3324 0.2555 0.026 Uiso 1 1 calc R
C83 C 0.4599(3) 0.39652(13) 0.22359(13) 0.0265(6) Uani 1 1 d .
H83 H 0.4760 0.3913 0.1801 0.032 Uiso 1 1 calc R
C84 C 0.3688(3) 0.43952(13) 0.24216(13) 0.0254(5) Uani 1 1 d .
H84 H 0.3238 0.4641 0.2114 0.030 Uiso 1 1 calc R
C85 C 0.3437(3) 0.44641(12) 0.30545(13) 0.0246(5) Uani 1 1 d .
H85 H 0.2810 0.4756 0.3181 0.030 Uiso 1 1 calc R
C86 C 0.4100(3) 0.41077(11) 0.35039(12) 0.0212(5) Uani 1 1 d .
H86 H 0.3919 0.4155 0.3938 0.025 Uiso 1 1 calc R
C91 C 0.7646(2) 0.36494(12) 0.39681(12) 0.0186(5) Uani 1 1 d .
C92 C 0.7811(3) 0.42087(12) 0.37011(14) 0.0261(5) Uani 1 1 d .
H92 H 0.7061 0.4401 0.3491 0.031 Uiso 1 1 calc R
C93 C 0.9078(3) 0.44875(14) 0.37418(16) 0.0359(7) Uani 1 1 d .
H93 H 0.9191 0.4868 0.3559 0.043 Uiso 1 1 calc R
C94 C 1.0165(3) 0.42058(18) 0.40493(17) 0.0420(9) Uani 1 1 d .
H94 H 1.1028 0.4394 0.4071 0.050 Uiso 1 1 calc R
C95 C 1.0016(3) 0.36548(17) 0.43266(16) 0.0363(7) Uani 1 1 d .
H95 H 1.0766 0.3468 0.4543 0.044 Uiso 1 1 calc R
C96 C 0.8751(3) 0.33773(15) 0.42852(14) 0.0276(6) Uani 1 1 d .
H96 H 0.8640 0.2999 0.4475 0.033 Uiso 1 1 calc R
F1 F 0.32349(16) 0.32764(7) 0.47148(8) 0.0253(3) Uani 1 1 d .
F2 F 0.67525(16) 0.28521(7) 0.52646(8) 0.0234(3) Uani 1 1 d .
B1 B 0.6703(3) 0.09062(14) 0.26406(14) 0.0230(6) Uani 1 1 d .
F3 F 0.8017(2) 0.10423(12) 0.28330(10) 0.0532(6) Uani 1 1 d .
F4 F 0.60581(18) 0.06349(8) 0.31398(9) 0.0347(4) Uani 1 1 d .
F5 F 0.6012(2) 0.14201(8) 0.24654(9) 0.0372(4) Uani 1 1 d .
F6 F 0.67047(19) 0.05257(9) 0.21255(8) 0.0363(4) Uani 1 1 d .

loop_
_atom_site_aniso_label
_atom_site_aniso_U_11
_atom_site_aniso_U_22
_atom_site_aniso_U_33
_atom_site_aniso_U_23
_atom_site_aniso_U_13
_atom_site_aniso_U_12
Mo1 0.03037(11) 0.01200(8) 0.01457(9) -0.00226(7) 0.00918(7) -0.00406(8)
P1 0.0155(3) 0.0161(3) 0.0134(3) 0.0023(2) 0.0028(2) 0.0029(2)
P2 0.0157(3) 0.0128(3) 0.0134(3) -0.0010(2) 0.0003(2) 0.0032(2)
C1 0.0382(15) 0.0196(12) 0.0167(12) 0.0018(10) 0.0108(11) 0.0041(11)
C2 0.0276(13) 0.0180(12) 0.0233(13) 0.0017(10) 0.0086(10) 0.0083(10)
C11 0.0287(13) 0.0199(12) 0.0125(11) 0.0009(9) 0.0010(9) 0.0057(10)
C12 0.0256(13) 0.0280(14) 0.0260(14) -0.0020(11) -0.0033(10) 0.0072(11)
C13 0.0366(17) 0.0388(17) 0.0322(16) -0.0058(13) -0.0124(13) 0.0164(13)
C14 0.060(2) 0.0381(17) 0.0241(15) 0.0019(13) -0.0110(14) 0.0247(16)
C15 0.061(2) 0.0444(19) 0.0259(16) 0.0153(14) 0.0003(15) 0.0111(17)
C16 0.0348(15) 0.0388(16) 0.0224(14) 0.0120(12) 0.0031(12) 0.0002(12)
C21 0.0171(11) 0.0323(14) 0.0156(12) 0.0072(10) 0.0036(9) -0.0002(10)
C22 0.0273(13) 0.0347(14) 0.0244(14) -0.0037(11) 0.0075(11) -0.0081(11)
C23 0.0365(16) 0.053(2) 0.0329(17) -0.0042(15) 0.0102(13) -0.0229(15)
C24 0.0332(17) 0.077(3) 0.041(2) 0.0196(19) -0.0054(15) -0.0286(18)
C25 0.0201(15) 0.082(3) 0.065(3) 0.037(2) 0.0010(15) 0.0005(16)
C26 0.0209(13) 0.0426(18) 0.054(2) 0.0221(16) 0.0061(13) 0.0063(12)
C31 0.0155(11) 0.0128(10) 0.0167(11) -0.0010(9) -0.0016(9) 0.0018(8)
C32 0.0202(11) 0.0208(11) 0.0245(13) 0.0035(10) 0.0022(9) 0.0063(9)
C33 0.0252(13) 0.0228(13) 0.0277(14) 0.0029(11) -0.0036(10) 0.0070(10)
C34 0.0331(14) 0.0199(12) 0.0275(14) 0.0059(10) -0.0064(11) 0.0004(11)
C35 0.0264(13) 0.0288(14) 0.0331(16) 0.0115(12) -0.0026(11) -0.0057(11)
C36 0.0186(11) 0.0227(12) 0.0276(14) 0.0048(10) -0.0010(10) -0.0033(9)
C41 0.0219(12) 0.0196(12) 0.0161(12) 0.0012(9) -0.0029(9) 0.0043(9)
C42 0.0340(16) 0.0438(18) 0.0391(18) -0.0223(15) -0.0134(13) 0.0160(14)
C43 0.0430(18) 0.050(2) 0.0366(18) -0.0263(16) -0.0150(14) 0.0063(15)
C44 0.0297(14) 0.0369(16) 0.0264(14) -0.0004(12) -0.0082(11) -0.0035(12)
C45 0.0211(12) 0.0318(14) 0.0348(16) 0.0006(12) -0.0068(11) -0.0012(10)
C46 0.0202(11) 0.0206(12) 0.0279(14) -0.0035(10) -0.0011(10) 0.0023(9)
P3 0.0136(3) 0.0114(3) 0.0151(3) -0.0008(2) 0.0005(2) 0.0006(2)
P4 0.0125(2) 0.0142(3) 0.0128(3) -0.0007(2) 0.0017(2) -0.0002(2)
C51 0.0190(11) 0.0141(11) 0.0204(12) -0.0013(9) 0.0054(9) 0.0024(8)
C52 0.0215(11) 0.0176(11) 0.0190(12) -0.0027(9) 0.0079(9) 0.0007(9)
C61 0.0135(10) 0.0168(10) 0.0171(10) 0.0001(10) 0.0011(8) 0.0010(9)
C62 0.0221(12) 0.0199(12) 0.0239(13) 0.0002(10) -0.0030(10) 0.0007(9)
C63 0.0286(14) 0.0288(14) 0.0255(14) 0.0070(11) -0.0042(11) 0.0053(11)
C64 0.0297(14) 0.0268(14) 0.0329(16) 0.0147(12) 0.0052(12) 0.0046(11)
C65 0.0314(14) 0.0198(13) 0.0442(18) 0.0101(12) 0.0021(12) -0.0006(11)
C66 0.0107(10) 0.0188(11) 0.0287(13) 0.0045(10) -0.0063(9) -0.0019(9)
C71 0.0182(11) 0.0145(10) 0.0170(12) 0.0000(9) 0.0018(9) -0.0010(8)
C72 0.0215(12) 0.0321(14) 0.0219(13) -0.0070(11) 0.0000(10) 0.0009(11)
C73 0.0335(15) 0.0404(16) 0.0193(14) -0.0097(12) -0.0009(11) -0.0046(12)
C74 0.0229(13) 0.0316(14) 0.0252(14) 0.0043(11) -0.0089(10) -0.0074(11)
C75 0.0198(12) 0.0279(14) 0.0312(15) 0.0015(11) -0.0008(11) 0.0006(10)
C76 0.0176(11) 0.0199(11) 0.0220(13) -0.0023(9) -0.0004(9) -0.0001(9)
C81 0.0183(11) 0.0149(10) 0.0139(11) 0.0006(9) 0.0013(9) -0.0017(8)
C82 0.0258(12) 0.0245(12) 0.0156(12) 0.0002(9) 0.0031(9) 0.0015(10)
C83 0.0368(14) 0.0284(14) 0.0140(12) 0.0017(10) -0.0004(10) -0.0005(11)
C84 0.0294(13) 0.0232(12) 0.0230(13) 0.0069(10) -0.0039(10) -0.0008(10)
C85 0.0274(13) 0.0221(12) 0.0239(13) 0.0003(10) -0.0049(10) 0.0048(10)
C86 0.0256(12) 0.0218(12) 0.0160(11) -0.0019(9) -0.0016(9) 0.0031(10)
C91 0.0161(11) 0.0234(12) 0.0169(12) -0.0050(9) 0.0059(9) -0.0052(9)
C92 0.0263(13) 0.0233(12) 0.0293(14) -0.0041(11) 0.0066(10) -0.0078(10)
C93 0.0350(16) 0.0310(15) 0.0428(18) -0.0104(13) 0.0131(13) -0.0199(13)
C94 0.0241(14) 0.060(2) 0.0423(18) -0.0224(17) 0.0097(13) -0.0227(14)
C95 0.0148(12) 0.059(2) 0.0349(17) -0.0111(15) -0.0027(11) -0.0053(13)
C96 0.0183(12) 0.0384(15) 0.0263(14) -0.0007(12) 0.0017(10) -0.0023(11)
F1 0.0284(8) 0.0227(8) 0.0252(8) -0.0041(6) 0.0059(6) -0.0055(6)
F2 0.0233(7) 0.0229(8) 0.0239(8) 0.0001(6) 0.0001(6) 0.0009(6)
B1 0.0216(13) 0.0299(15) 0.0175(13) 0.0047(11) -0.0001(10) 0.0001(11)
F3 0.0295(9) 0.0925(18) 0.0362(11) 0.0196(11) -0.0137(8) -0.0217(11)
F4 0.0385(10) 0.0362(9) 0.0307(9) 0.0102(8) 0.0153(7) 0.0030(8)
F5 0.0507(11) 0.0292(9) 0.0323(10) 0.0071(7) 0.0093(8) 0.0097(8)
F6 0.0391(10) 0.0410(10) 0.0293(9) -0.0081(8) 0.0060(7) 0.0061(8)

loop_
_atom_type_symbol
_atom_type_description
_atom_type_scat_dispersion_real
_atom_type_scat_dispersion_imag
_atom_type_scat_source
C C 0.0033 0.0016 'International Tables Vol C Tables 4.2.6.8 and 6.1.1.4'
H H 0.0000 0.0000 'International Tables Vol C Tables 4.2.6.8 and 6.1.1.4'
B B 0.0013 0.0007 'International Tables Vol C Tables 4.2.6.8 and 6.1.1.4'
F F 0.0171 0.0103 'International Tables Vol C Tables 4.2.6.8 and 6.1.1.4'
P P 0.1023 0.0942 'International Tables Vol C Tables 4.2.6.8 and 6.1.1.4'
Mo Mo -1.6832 0.6857 'International Tables Vol C Tables 4.2.6.8 and 6.1.1.4'

loop_
_geom_angle_atom_site_label_1
_geom_angle_atom_site_label_2
_geom_angle_atom_site_label_3
_geom_angle
F2 Mo1 F1 178.33(8)
F2 Mo1 P3 86.10(5)
F1 Mo1 P3 95.27(5)
F2 Mo1 P2 96.50(5)
F1 Mo1 P2 82.17(5)
P3 Mo1 P2 176.63(2)
F2 Mo1 P1 93.78(5)
F1 Mo1 P1 86.98(5)
P3 Mo1 P1 98.43(2)
P2 Mo1 P1 79.29(2)
F2 Mo1 P4 85.49(5)
F1 Mo1 P4 93.81(5)
P3 Mo1 P4 79.29(2)
P2 Mo1 P4 103.01(2)
P1 Mo1 P4 177.65(2)
C21 P1 C11 106.01(12)
C21 P1 C1 106.65(13)
C11 P1 C1 101.56(13)
C21 P1 Mo1 111.58(9)
C11 P1 Mo1 121.98(9)
C1 P1 Mo1 107.76(9)
C41 P2 C31 103.16(11)
C41 P2 C2 104.60(13)
C31 P2 C2 104.28(11)
C41 P2 Mo1 120.28(8)
C31 P2 Mo1 119.87(8)
C2 P2 Mo1 102.60(9)
C2 C1 P1 112.84(19)
C1 C2 P2 110.02(18)
C16 C11 C12 119.6(3)
C16 C11 P1 122.0(2)
C12 C11 P1 118.2(2)
C11 C12 C13 120.3(3)
C14 C13 C12 119.9(3)
C13 C14 C15 119.9(3)
C14 C15 C16 120.8(3)
C15 C16 C11 119.5(3)
C26 C21 C22 117.7(3)
C26 C21 P1 122.4(2)
C22 C21 P1 119.5(2)
C23 C22 C21 121.3(3)
C22 C23 C24 119.8(4)
C25 C24 C23 119.6(3)
C24 C25 C26 121.1(3)
C21 C26 C25 120.4(4)
C32 C31 C36 119.6(2)
C32 C31 P2 121.65(19)
C36 C31 P2 118.52(18)
C33 C32 C31 120.1(2)
C34 C33 C32 120.2(2)
C33 C34 C35 119.9(3)
C36 C35 C34 120.2(3)
C35 C36 C31 120.0(2)
C42 C41 C46 118.5(3)
C42 C41 P2 120.3(2)
C46 C41 P2 121.2(2)
C43 C42 C41 121.0(3)
C44 C43 C42 119.8(3)
C45 C44 C43 120.5(3)
C44 C45 C46 119.8(3)
C41 C46 C45 120.5(3)
C71 P3 C61 106.56(11)
C71 P3 C51 107.42(12)
C61 P3 C51 102.65(11)
C71 P3 Mo1 116.28(8)
C61 P3 Mo1 118.78(9)
C51 P3 Mo1 103.69(8)
C81 P4 C91 103.37(12)
C81 P4 C52 103.67(12)
C91 P4 C52 104.75(11)
C81 P4 Mo1 120.03(8)
C91 P4 Mo1 115.46(8)
C52 P4 Mo1 108.01(8)
C52 C51 P3 110.99(16)
C51 C52 P4 113.23(17)
C62 C61 C66 119.4(2)
C62 C61 P3 117.39(18)
C66 C61 P3 123.2(2)
C63 C62 C61 120.7(2)
C62 C63 C64 119.6(3)
C65 C64 C63 120.3(3)
C64 C65 C66 120.9(3)
C65 C66 C61 119.1(2)
C72 C71 C76 118.6(2)
C72 C71 P3 122.48(19)
C76 C71 P3 118.87(19)
C73 C72 C71 120.4(3)
C74 C73 C72 120.4(3)
C75 C74 C73 119.7(3)
C74 C75 C76 120.6(3)
C75 C76 C71 120.3(2)
C86 C81 C82 118.8(2)
C86 C81 P4 119.79(19)
C82 C81 P4 121.21(18)
C83 C82 C81 120.5(2)
C82 C83 C84 120.1(3)
C85 C84 C83 120.0(2)
C84 C85 C86 120.0(3)
C85 C86 C81 120.6(2)
C92 C91 C96 119.3(2)
C92 C91 P4 121.6(2)
C96 C91 P4 119.1(2)
C91 C92 C93 120.2(3)
C94 C93 C92 119.6(3)
C93 C94 C95 121.0(3)
C94 C95 C96 119.2(3)
C95 C96 C91 120.7(3)
F3 B1 F5 109.8(3)
F3 B1 F6 109.6(2)
F5 B1 F6 108.9(2)
F3 B1 F4 109.2(2)
F5 B1 F4 109.4(2)
F6 B1 F4 109.9(2)

loop_
_geom_bond_atom_site_label_1
_geom_bond_atom_site_label_2
_geom_bond_distance
Mo1 F2 1.8605(16)
Mo1 F1 1.8732(17)
Mo1 P3 2.5260(6)
Mo1 P2 2.5418(6)
Mo1 P1 2.5518(6)
Mo1 P4 2.5549(6)
P1 C21 1.816(3)
P1 C11 1.820(3)
P1 C1 1.844(3)
P2 C41 1.815(3)
P2 C31 1.820(2)
P2 C2 1.840(3)
C1 C2 1.525(4)
C11 C16 1.389(4)
C11 C12 1.389(4)
C12 C13 1.392(4)
C13 C14 1.377(5)
C14 C15 1.378(6)
C15 C16 1.387(4)
C21 C26 1.388(4)
C21 C22 1.407(4)
C22 C23 1.379(4)
C23 C24 1.390(6)
C24 C25 1.360(7)
C25 C26 1.395(5)
C31 C32 1.394(3)
C31 C36 1.394(3)
C32 C33 1.392(4)
C33 C34 1.381(4)
C34 C35 1.394(4)
C35 C36 1.389(4)
C41 C42 1.388(4)
C41 C46 1.393(4)
C42 C43 1.384(4)
C43 C44 1.380(5)
C44 C45 1.373(4)
C45 C46 1.397(4)
P3 C71 1.816(3)
P3 C61 1.827(3)
P3 C51 1.845(2)
P4 C81 1.816(2)
P4 C91 1.832(2)
P4 C52 1.867(3)
C51 C52 1.528(3)
C61 C62 1.392(4)
C61 C66 1.401(3)
C62 C63 1.384(4)
C63 C64 1.389(4)
C64 C65 1.367(5)
C65 C66 1.397(4)
C71 C72 1.396(4)
C71 C76 1.397(3)
C72 C73 1.388(4)
C73 C74 1.387(4)
C74 C75 1.373(4)
C75 C76 1.391(4)
C81 C86 1.393(3)
C81 C82 1.398(3)
C82 C83 1.381(4)
C83 C84 1.390(4)
C84 C85 1.383(4)
C85 C86 1.385(4)
C91 C92 1.394(4)
C91 C96 1.395(4)
C92 C93 1.398(4)
C93 C94 1.383(5)
C94 C95 1.384(6)
C95 C96 1.395(4)
B1 F3 1.375(4)
B1 F5 1.385(4)
B1 F6 1.387(4)
B1 F4 1.400(3)
